data_7222530
loop_
_publ_author_name
'Beck, J.'
'Bock, G.'

_publ_section_title
;
 The (Te4)2+ polycation in the structures of Te4 (Nb Cl6)2, Te4 (Ta Cl6)2,
 Te4 (Ta Br6)2 and Te4 (Ta2O Br10)
;
_journal_name_full
;
Zeitschrift fuer Naturforschung, Teil B. Anorganische Chemie, Organische 
Chemie (42,1987-)
;
_journal_page_first 119
_journal_page_last 126
_journal_volume 51
_journal_year 1996
_chemical_formula_sum 'Br10 O Ta2 Te4'
_chemical_name_systematic '(Te4) ((Ta Br5)2 O)'
_space_group_IT_number 2
_symmetry_space_group_name_Hall '-P 1'
_symmetry_space_group_name_H-M 'P -1'
_cell_angle_alpha 81.91
_cell_angle_beta 86.39
_cell_angle_gamma 74.23
_cell_formula_units_Z 1
_cell_length_a 6.922
_cell_length_b 8.772
_cell_length_c 9.17
_cell_volume 530.332
_citation_journal_id_ASTM ZNBSEN
_cod_data_source_file Beck_ZNBSEN_1996_1802.cif
_cod_data_source_block Br10O1Ta2Te4
_cod_original_cell_volume 530.3316
_cod_original_formula_sum 'Br10 O1 Ta2 Te4'
_cod_database_code 7222530

loop_
_symmetry_equiv_pos_as_xyz
x,y,z
-x,-y,-z

loop_
_atom_site_label
_atom_site_type_symbol
_atom_site_fract_x
_atom_site_fract_y
_atom_site_fract_z
_atom_site_occupancy
_atom_site_U_iso_or_equiv
O1 O-2 0.5 0.5 0.5 1 0.0
Te2 Te 0.1764 -0.0929 0.1604 1 0.0
Br5 Br-1 0.6254 0.524 0.1624 1 0.0
Br2 Br-1 0.138 0.5206 0.2872 1 0.0
Ta1 Ta+5 0.491 0.35772 0.36718 1 0.0
Br4 Br-1 0.4794 0.1599 0.18 1 0.0
Te1 Te 0.0751 0.1931 -0.0075 1 0.0
Br1 Br-1 0.8368 0.1952 0.4256 1 0.0
Br3 Br-1 0.337 0.1966 0.5576 1 0.0
